data_4036662
loop_
_publ_author_name
'Dziuganowska, Zofia A.'
'\'Slepokura, Katarzyna'
'Volle, Jean-No\"el'
'Virieux, David'
'Pirat, Jean-Luc'
'Kafarski, Pawe\/l'

_publ_section_title
;
 Structural Analogues of Selfotel.
;
_journal_issue 12
_journal_name_full 'The Journal of organic chemistry'
_journal_page_first 4947
_journal_page_last 4954
_journal_paper_doi 10.1021/acs.joc.6b00220
_journal_volume 81
_journal_year 2016
_chemical_formula_moiety 'C6 H6 N O5 P'
_chemical_formula_sum 'C6 H6 N O5 P'
_chemical_formula_weight 203.09
_space_group_crystal_system monoclinic
_space_group_IT_number 14
_space_group_name_Hall '-P 2ybc'
_space_group_name_H-M_alt 'P 1 21/c 1'
_atom_sites_solution_hydrogens difmap
_atom_sites_solution_primary direct
_atom_sites_solution_secondary difmap
_audit_creation_method SHELXL-2013
_cell_angle_alpha 90
_cell_angle_beta 115.80(3)
_cell_angle_gamma 90
_cell_formula_units_Z 4
_cell_length_a 8.864(3)
_cell_length_b 9.920(3)
_cell_length_c 9.500(3)
_cell_measurement_reflns_used 3716
_cell_measurement_temperature 110(2)
_cell_measurement_theta_max 28.64
_cell_measurement_theta_min 3.14
_cell_volume 752.1(5)
_computing_cell_refinement
;
CrysAlis RED, Oxford Diffraction Ltd.,
Version 1.171.33.66 (release 28-04-2010 CrysAlis171 .NET)
(compiled Apr 28 2010,14:27:37)
;
_computing_data_collection
;
CrysAlis CCD, Oxford Diffraction Ltd.,
Version 1.171.33.66 (release 28-04-2010 CrysAlis171 .NET)
(compiled Apr 28 2010,14:27:37)
;
_computing_data_reduction
;
CrysAlis RED, Oxford Diffraction Ltd.,
Version 1.171.33.66 (release 28-04-2010 CrysAlis171 .NET)
(compiled Apr 28 2010,14:27:37)
;
_computing_structure_refinement 'SHELXL-2013 (Sheldrick, 2008)'
_computing_structure_solution 'SHELXs-97 (Sheldrick, 2008)'
_diffrn_ambient_temperature 110(2)
_diffrn_measured_fraction_theta_full 0.998
_diffrn_measured_fraction_theta_max 0.949
_diffrn_measurement_device_type
;
Kuma KM4-CCD kappa-geometry diffractometer with a Sapphire2
CCD camera 
;
_diffrn_measurement_method 'omega scans'
_diffrn_radiation_type MoK\a
_diffrn_radiation_wavelength 0.71073
_diffrn_reflns_av_R_equivalents 0.0313
_diffrn_reflns_av_unetI/netI 0.0276
_diffrn_reflns_Laue_measured_fraction_full 0.998
_diffrn_reflns_Laue_measured_fraction_max 0.949
_diffrn_reflns_limit_h_max 11
_diffrn_reflns_limit_h_min -11
_diffrn_reflns_limit_k_max 13
_diffrn_reflns_limit_k_min -11
_diffrn_reflns_limit_l_max 12
_diffrn_reflns_limit_l_min -12
_diffrn_reflns_number 6667
_diffrn_reflns_point_group_measured_fraction_full 0.998
_diffrn_reflns_point_group_measured_fraction_max 0.949
_diffrn_reflns_theta_full 25.242
_diffrn_reflns_theta_max 28.696
_diffrn_reflns_theta_min 3.145
_diffrn_source 'Enhance (Mo) X-ray Source'
_exptl_absorpt_coefficient_mu 0.354
_exptl_absorpt_correction_T_max 1.000
_exptl_absorpt_correction_T_min 0.959
_exptl_absorpt_correction_type multi-scan
_exptl_absorpt_process_details
;
CrysAlis RED, Oxford Diffraction Ltd.,
Version 1.171.33.66 (release 28-04-2010 CrysAlis171 .NET)
(compiled Apr 28 2010,14:27:37)
Empirical absorption correction using spherical harmonics,
 implemented in SCALE3 ABSPACK scaling algorithm.
;
_exptl_crystal_colour colourless
_exptl_crystal_density_diffrn 1.794
_exptl_crystal_description pyramid
_exptl_crystal_F_000 416
_exptl_crystal_size_max 0.13
_exptl_crystal_size_mid 0.12
_exptl_crystal_size_min 0.10
_refine_diff_density_max 0.514
_refine_diff_density_min -0.322
_refine_diff_density_rms 0.093
_refine_ls_extinction_method none
_refine_ls_goodness_of_fit_ref 1.112
_refine_ls_hydrogen_treatment constr
_refine_ls_matrix_type full
_refine_ls_number_parameters 120
_refine_ls_number_reflns 1841
_refine_ls_number_restraints 0
_refine_ls_restrained_S_all 1.112
_refine_ls_R_factor_all 0.0502
_refine_ls_R_factor_gt 0.0411
_refine_ls_shift/su_max 0.000
_refine_ls_shift/su_mean 0.000
_refine_ls_structure_factor_coef Fsqd
_refine_ls_weighting_details 'w=1/[\s^2^(Fo^2^)+(0.0720P)^2^+0.0355P] where P=(Fo^2^+2Fc^2^)/3'
_refine_ls_weighting_scheme calc
_refine_ls_wR_factor_gt 0.1120
_refine_ls_wR_factor_ref 0.1157
_reflns_Friedel_coverage 0.000
_reflns_number_gt 1501
_reflns_number_total 1841
_reflns_threshold_expression 'I > 2\s(I)'
_cod_data_source_file jo6b00220_si_003.cif
_cod_data_source_block 11_zd090
_cod_original_cell_volume 752.1(4)
_cod_original_sg_symbol_H-M 'P 21/c'
_cod_database_code 4036662
_shelx_space_group_comment
;
The symmetry employed for this shelxl refinement is uniquely defined
by the following loop, which should always be used as a source of
symmetry information in preference to the above space-group names.
They are only intended as comments.
;
_shelx_estimated_absorpt_t_min 0.955
_shelx_estimated_absorpt_t_max 0.965
_shelxl_version_number 2013-4

loop_
_space_group_symop_operation_xyz
'x, y, z'
'-x, y+1/2, -z+1/2'
'-x, -y, -z'
'x, -y-1/2, z-1/2'

loop_
_atom_site_label
_atom_site_type_symbol
_atom_site_fract_x
_atom_site_fract_y
_atom_site_fract_z
_atom_site_U_iso_or_equiv
_atom_site_adp_type
_atom_site_occupancy
_atom_site_site_symmetry_order
_atom_site_calc_flag
_atom_site_refinement_flags_posn
_atom_site_refinement_flags_adp
P1 P 0.21834(6) 0.73622(5) 0.49925(5) 0.01338(17) Uani 1 1 d . .
O1 O 0.04808(17) 0.76490(13) 0.37389(15) 0.0166(3) Uani 1 1 d . .
O2 O 0.27278(17) 0.80608(13) 0.65500(15) 0.0162(3) Uani 1 1 d . .
O3 O 0.36154(16) 0.76234(13) 0.44608(15) 0.0164(3) Uani 1 1 d . .
H3 H 0.3270 0.7415 0.3514 0.025 Uiso 1 1 calc R U
O4 O 0.15737(19) 0.07024(14) 0.41587(16) 0.0246(3) Uani 1 1 d . .
O5 O 0.29658(17) 0.06626(14) 0.67823(15) 0.0182(3) Uani 1 1 d . .
H5 H 0.2872 -0.0177 0.6658 0.027 Uiso 1 1 calc R U
N1 N 0.14122(19) 0.34037(16) 0.41552(18) 0.0148(3) Uani 1 1 d . .
H1N H 0.0840 0.2917 0.3316 0.018 Uiso 1 1 calc R U
C2 C 0.2313(2) 0.27666(19) 0.5518(2) 0.0149(4) Uani 1 1 d . .
C3 C 0.3210(2) 0.3512(2) 0.6844(2) 0.0163(4) Uani 1 1 d . .
H3A H 0.3839 0.3077 0.7817 0.020 Uiso 1 1 calc R U
C4 C 0.3184(2) 0.4910(2) 0.6740(2) 0.0155(4) Uani 1 1 d . .
H4A H 0.3801 0.5432 0.7650 0.019 Uiso 1 1 calc R U
C5 C 0.2264(2) 0.55541(19) 0.5322(2) 0.0147(4) Uani 1 1 d . .
C6 C 0.1353(2) 0.47449(19) 0.4027(2) 0.0155(4) Uani 1 1 d . .
H6A H 0.0684 0.5152 0.3046 0.019 Uiso 1 1 calc R U
C7 C 0.2237(2) 0.1261(2) 0.5418(2) 0.0159(4) Uani 1 1 d . .

loop_
_atom_site_aniso_label
_atom_site_aniso_U_11
_atom_site_aniso_U_22
_atom_site_aniso_U_33
_atom_site_aniso_U_23
_atom_site_aniso_U_13
_atom_site_aniso_U_12
P1 0.0160(3) 0.0120(3) 0.0116(3) 0.00003(17) 0.0055(2) -0.00054(17)
O1 0.0177(7) 0.0148(7) 0.0147(7) 0.0011(5) 0.0046(6) 0.0008(5)
O2 0.0239(7) 0.0129(7) 0.0125(7) -0.0002(5) 0.0086(6) -0.0007(5)
O3 0.0197(7) 0.0175(7) 0.0126(7) -0.0017(5) 0.0077(6) -0.0034(5)
O4 0.0357(8) 0.0152(7) 0.0170(7) -0.0006(5) 0.0060(6) -0.0011(6)
O5 0.0244(7) 0.0122(7) 0.0156(7) 0.0012(5) 0.0065(6) 0.0015(5)
N1 0.0177(8) 0.0125(8) 0.0132(8) -0.0025(6) 0.0059(6) -0.0019(6)
C2 0.0151(9) 0.0151(9) 0.0162(9) 0.0014(7) 0.0083(7) 0.0003(7)
C3 0.0172(9) 0.0157(10) 0.0159(9) 0.0019(7) 0.0072(8) 0.0014(7)
C4 0.0144(9) 0.0154(9) 0.0161(9) -0.0019(7) 0.0061(7) -0.0015(7)
C5 0.0153(8) 0.0128(9) 0.0170(9) -0.0006(7) 0.0079(7) -0.0003(7)
C6 0.0172(9) 0.0139(9) 0.0163(9) 0.0020(7) 0.0081(7) 0.0011(7)
C7 0.0176(9) 0.0128(9) 0.0178(9) 0.0001(7) 0.0083(7) -0.0002(7)

loop_
_atom_type_symbol
_atom_type_description
_atom_type_scat_dispersion_real
_atom_type_scat_dispersion_imag
_atom_type_scat_source
C C 0.0033 0.0016 'International Tables Vol C Tables 4.2.6.8 and 6.1.1.4'
H H 0.0000 0.0000 'International Tables Vol C Tables 4.2.6.8 and 6.1.1.4'
N N 0.0061 0.0033 'International Tables Vol C Tables 4.2.6.8 and 6.1.1.4'
O O 0.0106 0.0060 'International Tables Vol C Tables 4.2.6.8 and 6.1.1.4'
P P 0.1023 0.0942 'International Tables Vol C Tables 4.2.6.8 and 6.1.1.4'

loop_
_geom_angle_atom_site_label_1
_geom_angle_atom_site_label_2
_geom_angle_atom_site_label_3
_geom_angle
O1 P1 O2 118.48(8)
O1 P1 O3 112.92(8)
O2 P1 O3 106.24(8)
O1 P1 C5 106.08(8)
O2 P1 C5 108.21(8)
O3 P1 C5 103.89(8)
P1 O3 H3 109.5
C7 O5 H5 109.5
C6 N1 C2 122.60(17)
C6 N1 H1N 118.7
C2 N1 H1N 118.7
N1 C2 C3 119.52(18)
N1 C2 C7 114.60(17)
C3 C2 C7 125.88(17)
C2 C3 C4 119.05(18)
C2 C3 H3A 120.5
C4 C3 H3A 120.5
C3 C4 C5 120.81(17)
C3 C4 H4A 119.6
C5 C4 H4A 119.6
C4 C5 C6 117.42(18)
C4 C5 P1 125.68(14)
C6 C5 P1 116.88(14)
N1 C6 C5 120.57(17)
N1 C6 H6A 119.7
C5 C6 H6A 119.7
O4 C7 O5 125.92(19)
O4 C7 C2 120.48(18)
O5 C7 C2 113.58(16)

loop_
_geom_bond_atom_site_label_1
_geom_bond_atom_site_label_2
_geom_bond_distance
P1 O1 1.4874(15)
P1 O2 1.5103(14)
P1 O3 1.5785(14)
P1 C5 1.817(2)
O3 H3 0.8400
O4 C7 1.213(2)
O5 C7 1.312(2)
O5 H5 0.8400
N1 C6 1.335(2)
N1 C2 1.346(2)
N1 H1N 0.8800
C2 C3 1.377(3)
C2 C7 1.496(3)
C3 C4 1.390(3)
C3 H3A 0.9500
C4 C5 1.390(3)
C4 H4A 0.9500
C5 C6 1.395(3)
C6 H6A 0.9500

loop_
_geom_hbond_atom_site_label_D
_geom_hbond_atom_site_label_H
_geom_hbond_atom_site_label_A
_geom_hbond_distance_DH
_geom_hbond_distance_HA
_geom_hbond_distance_DA
_geom_hbond_angle_DHA
_geom_hbond_site_symmetry_A
O3 H3 O2 0.84 1.78 2.614(2) 174.9 4_575
O5 H5 O2 0.84 1.75 2.591(2) 175.7 1_545
N1 H1N O1 0.88 1.81 2.631(2) 155.1 2_545
C6 H6A O4 0.95 2.25 3.156(3) 160.2 2
